data_4349957
loop_
_publ_author_name
'Ivanov, Anton A.'
'Konovalov, Dmitry I.'
'Pozmogova, Tatiana N.'
'Solovieva, Anastasiya O.'
'Melnikov, Anatoly R.'
'Brylev, Konstantin A.'
'Kuratieva, Natalia V.'
'Yanshole, Vadim V.'
'Kirakci, Kaplan'
'Lang, Kamil'
'Cheltygmasheva, Svetlana N.'
'Kitamura, Noboru'
'Shestopalova, Lidiya V.'
'Mironov, Yuri V.'
'Shestopalov, Michael A.'

_publ_section_title
;
 Water-soluble Re6-clusters with aromatic phosphine ligands -- from
 synthesis to potential biomedical applications
;
_journal_issue 4
_journal_name_full 'Inorganic Chemistry Frontiers'
_journal_page_first 882
_journal_paper_doi 10.1039/C8QI01216D
_journal_volume 6
_journal_year 2019
_chemical_formula_moiety 'C90 H84 Na4 O12 P6 Re6 S8, 4(H2 O)'
_chemical_formula_sum 'C90 H92 Na4 O16 P6 Re6 S8'
_chemical_formula_weight 3081.09
_space_group_crystal_system triclinic
_space_group_IT_number 2
_space_group_name_Hall '-P 1'
_space_group_name_H-M_alt 'P -1'
_atom_sites_solution_hydrogens mixed
_atom_sites_solution_primary direct
_atom_sites_solution_secondary difmap
_audit_creation_method SHELXL-2017/1
_audit_update_record
;
2018-10-31 deposited with the CCDC.
2019-01-10 downloaded from the CCDC.
;
_cell_angle_alpha 61.351(1)
_cell_angle_beta 78.554(1)
_cell_angle_gamma 63.323(1)
_cell_formula_units_Z 1
_cell_length_a 13.9958(3)
_cell_length_b 14.5841(3)
_cell_length_c 14.8362(4)
_cell_measurement_reflns_used 9852
_cell_measurement_temperature 150(2)
_cell_measurement_theta_max 30.60
_cell_measurement_theta_min 2.23
_cell_volume 2374.12(10)
_computing_cell_refinement 'Bruker SAINT'
_computing_data_collection 'Bruker APEX2'
_computing_data_reduction 'Bruker SAINT'
_computing_molecular_graphics 'Bruker SHELXTL'
_computing_publication_material 'Bruker SHELXTL'
_computing_structure_refinement 'Bruker SHELXTL'
_computing_structure_solution 'Bruker SHELXTL'
_diffrn_ambient_temperature 150(2)
_diffrn_detector_area_resol_mean 25
_diffrn_measured_fraction_theta_full 0.994
_diffrn_measured_fraction_theta_max 0.994
_diffrn_measurement_device_type 'Bruker Apex DUO CCD area-detector'
_diffrn_measurement_method '\f scans'
_diffrn_radiation_probe x-ray
_diffrn_radiation_type MoK\a
_diffrn_radiation_wavelength 0.71073
_diffrn_reflns_av_R_equivalents 0.0304
_diffrn_reflns_av_unetI/netI 0.0397
_diffrn_reflns_Laue_measured_fraction_full 0.994
_diffrn_reflns_Laue_measured_fraction_max 0.994
_diffrn_reflns_limit_h_max 17
_diffrn_reflns_limit_h_min -17
_diffrn_reflns_limit_k_max 17
_diffrn_reflns_limit_k_min -18
_diffrn_reflns_limit_l_max 18
_diffrn_reflns_limit_l_min -18
_diffrn_reflns_number 20301
_diffrn_reflns_point_group_measured_fraction_full 0.994
_diffrn_reflns_point_group_measured_fraction_max 0.994
_diffrn_reflns_theta_full 25.250
_diffrn_reflns_theta_max 26.371
_diffrn_reflns_theta_min 2.283
_exptl_absorpt_coefficient_mu 7.977
_exptl_absorpt_correction_type multi-scan
_exptl_absorpt_process_details 'Bruker SADABS'
_exptl_crystal_colour orange
_exptl_crystal_density_diffrn 2.155
_exptl_crystal_description prism
_exptl_crystal_F_000 1472
_exptl_crystal_size_max 0.200
_exptl_crystal_size_mid 0.120
_exptl_crystal_size_min 0.100
_exptl_transmission_factor_max 0.7461
_exptl_transmission_factor_min 0.6278
_refine_diff_density_max 1.274
_refine_diff_density_min -1.004
_refine_diff_density_rms 0.119
_refine_ls_extinction_coef 0.00016(4)
_refine_ls_extinction_expression Fc^*^=kFc[1+0.001xFc^2^\l^3^/sin(2\q)]^-1/4^
_refine_ls_extinction_method 'SHELXL-2017/1 (Sheldrick 2017)'
_refine_ls_goodness_of_fit_ref 1.028
_refine_ls_hydrogen_treatment mixed
_refine_ls_matrix_type full
_refine_ls_number_parameters 603
_refine_ls_number_reflns 9667
_refine_ls_number_restraints 7
_refine_ls_restrained_S_all 1.028
_refine_ls_R_factor_all 0.0215
_refine_ls_R_factor_gt 0.0192
_refine_ls_shift/su_max 0.002
_refine_ls_shift/su_mean 0.000
_refine_ls_structure_factor_coef Fsqd
_refine_ls_weighting_details 'w=1/[\s^2^(Fo^2^)+0.3298P] where P=(Fo^2^+2Fc^2^)/3'
_refine_ls_weighting_scheme calc
_refine_ls_wR_factor_gt 0.0464
_refine_ls_wR_factor_ref 0.0472
_reflns_Friedel_coverage 0.000
_reflns_number_gt 8955
_reflns_number_total 9667
_reflns_threshold_expression >2\s(I)
_cod_data_source_file c8qi01216d2.cif
_cod_data_source_block juc485
_cod_database_code 4349957
_shelx_shelxl_version_number 2017/1
_shelx_space_group_comment
;
The symmetry employed for this shelxl refinement is uniquely defined
by the following loop, which should always be used as a source of
symmetry information in preference to the above space-group names.
They are only intended as comments.
;
_shelx_estimated_absorpt_t_min 0.298
_shelx_estimated_absorpt_t_max 0.503

loop_
_space_group_symop_operation_xyz
'x, y, z'
'-x, -y, -z'

loop_
_atom_site_label
_atom_site_type_symbol
_atom_site_fract_x
_atom_site_fract_y
_atom_site_fract_z
_atom_site_U_iso_or_equiv
_atom_site_adp_type
_atom_site_occupancy
_atom_site_site_symmetry_order
_atom_site_calc_flag
_atom_site_refinement_flags_posn
_atom_site_refinement_flags_adp
Re1 Re 0.35577(2) 0.07389(2) 0.51763(2) 0.00614(4) Uani 1 1 d . .
Re2 Re 0.49580(2) 0.13108(2) 0.38461(2) 0.00598(4) Uani 1 1 d . .
Re3 Re 0.53156(2) 0.04893(2) 0.58000(2) 0.00615(4) Uani 1 1 d . .
S1 S 0.33443(6) 0.14408(6) 0.33639(6) 0.00892(14) Uani 1 1 d . .
S2 S 0.65855(6) 0.09734(6) 0.45043(6) 0.00928(15) Uani 1 1 d . .
S3 S 0.40116(6) -0.00957(6) 0.69584(6) 0.00933(15) Uani 1 1 d . .
S4 S 0.39278(6) 0.23355(6) 0.48353(6) 0.00908(15) Uani 1 1 d . .
P1 P 0.16275(6) 0.18337(6) 0.53744(6) 0.01033(16) Uani 1 1 d . .
P2 P 0.47961(6) 0.30527(6) 0.22138(6) 0.00938(15) Uani 1 1 d . .
P3 P 0.55234(6) 0.12538(6) 0.68987(6) 0.00947(15) Uani 1 1 d . .
Na1 Na 0.14437(10) 0.87413(11) 0.08739(11) 0.0228(3) Uani 1 1 d . .
Na2 Na 0.00178(10) 0.83424(11) -0.00041(11) 0.0231(3) Uani 1 1 d . .
O1W O 0.1107(3) 0.5157(3) 0.0355(3) 0.0539(9) Uani 1 1 d D .
O2W O 0.0209(3) 0.3596(3) 0.1481(3) 0.0490(8) Uani 1 1 d D .
O111 O 0.1054(2) -0.0592(2) 0.9181(2) 0.0369(7) Uani 1 1 d . .
O112 O 0.0239(2) 0.1303(2) 0.8558(2) 0.0300(6) Uani 1 1 d . .
O211 O 0.2613(2) 0.6890(2) 0.1368(2) 0.0304(6) Uani 1 1 d . .
O212 O 0.14998(19) 0.6690(2) 0.0663(2) 0.0297(6) Uani 1 1 d . .
O311 O 0.9051(2) -0.1706(2) 0.8935(3) 0.0583(10) Uani 1 1 d . .
O312 O 0.8247(2) -0.0033(2) 0.8970(2) 0.0309(6) Uani 1 1 d . .
C111 C 0.1297(3) 0.1673(3) 0.6677(2) 0.0174(7) Uani 1 1 d . .
H11A H 0.181137 0.180612 0.691896 0.021 Uiso 1 1 calc R U
H11B H 0.057504 0.226800 0.666714 0.021 Uiso 1 1 calc R U
C112 C 0.1316(3) 0.0498(3) 0.7437(3) 0.0230(8) Uani 1 1 d . .
H11C H 0.091842 0.030082 0.712417 0.028 Uiso 1 1 calc R U
H11D H 0.206672 -0.007730 0.754511 0.028 Uiso 1 1 calc R U
C113 C 0.0845(3) 0.0400(3) 0.8474(3) 0.0212(7) Uani 1 1 d . .
C121 C 0.0632(2) 0.1586(3) 0.5006(3) 0.0164(7) Uani 1 1 d . .
C122 C -0.0393(3) 0.1883(3) 0.5391(3) 0.0271(8) Uani 1 1 d . .
H122 H -0.055419 0.213024 0.591144 0.033 Uiso 1 1 calc R U
C123 C -0.1183(3) 0.1819(3) 0.5017(4) 0.0357(10) Uani 1 1 d . .
H123 H -0.187741 0.200065 0.529819 0.043 Uiso 1 1 calc R U
C124 C -0.0970(3) 0.1497(3) 0.4247(3) 0.0353(10) Uani 1 1 d . .
H124 H -0.152143 0.147660 0.398205 0.042 Uiso 1 1 calc R U
C125 C 0.0041(3) 0.1202(3) 0.3856(3) 0.0301(9) Uani 1 1 d . .
H125 H 0.018496 0.098813 0.331469 0.036 Uiso 1 1 calc R U
C126 C 0.0849(3) 0.1217(3) 0.4247(3) 0.0210(7) Uani 1 1 d . .
H126 H 0.155458 0.097395 0.399958 0.025 Uiso 1 1 calc R U
C131 C 0.1253(2) 0.3363(3) 0.4552(3) 0.0142(6) Uani 1 1 d . .
C132 C 0.0897(3) 0.3851(3) 0.3551(3) 0.0216(7) Uani 1 1 d . .
H132 H 0.078335 0.340478 0.331603 0.026 Uiso 1 1 calc R U
C133 C 0.0704(3) 0.4993(3) 0.2888(3) 0.0300(9) Uani 1 1 d . .
H133 H 0.046581 0.532150 0.220105 0.036 Uiso 1 1 calc R U
C134 C 0.0858(3) 0.5641(3) 0.3228(3) 0.0306(9) Uani 1 1 d . .
H134 H 0.073354 0.641646 0.277318 0.037 Uiso 1 1 calc R U
C135 C 0.1191(3) 0.5175(3) 0.4227(3) 0.0277(9) Uani 1 1 d . .
H135 H 0.128394 0.563616 0.445697 0.033 Uiso 1 1 calc R U
C136 C 0.1395(2) 0.4030(3) 0.4907(3) 0.0193(7) Uani 1 1 d . .
H136 H 0.162480 0.371113 0.559488 0.023 Uiso 1 1 calc R U
C211 C 0.3559(2) 0.4301(2) 0.2088(2) 0.0145(6) Uani 1 1 d . .
H21A H 0.295769 0.406272 0.230092 0.017 Uiso 1 1 calc R U
H21B H 0.359782 0.457936 0.256503 0.017 Uiso 1 1 calc R U
C212 C 0.3313(3) 0.5300(3) 0.0997(3) 0.0187(7) Uani 1 1 d . .
H21C H 0.396119 0.544751 0.072159 0.022 Uiso 1 1 calc R U
H21D H 0.311414 0.508833 0.054211 0.022 Uiso 1 1 calc R U
C213 C 0.2402(3) 0.6384(3) 0.1003(3) 0.0192(7) Uani 1 1 d . .
C221 C 0.4731(3) 0.2808(2) 0.1136(2) 0.0139(6) Uani 1 1 d . .
C222 C 0.3748(3) 0.2910(3) 0.0916(3) 0.0194(7) Uani 1 1 d . .
H222 H 0.312863 0.318426 0.127394 0.023 Uiso 1 1 calc R U
C223 C 0.3672(3) 0.2612(3) 0.0180(3) 0.0277(8) Uani 1 1 d . .
H223 H 0.300382 0.268391 0.003501 0.033 Uiso 1 1 calc R U
C224 C 0.4570(3) 0.2214(3) -0.0338(3) 0.0311(9) Uani 1 1 d . .
H224 H 0.452086 0.199512 -0.082985 0.037 Uiso 1 1 calc R U
C225 C 0.5536(3) 0.2130(3) -0.0149(3) 0.0299(9) Uani 1 1 d . .
H225 H 0.614500 0.187264 -0.052466 0.036 Uiso 1 1 calc R U
C226 C 0.5628(3) 0.2419(3) 0.0586(3) 0.0210(7) Uani 1 1 d . .
H226 H 0.630007 0.235272 0.071605 0.025 Uiso 1 1 calc R U
C231 C 0.5875(3) 0.3491(3) 0.2021(2) 0.0152(7) Uani 1 1 d . .
C232 C 0.6926(3) 0.2753(3) 0.1982(3) 0.0205(7) Uani 1 1 d . .
H232 H 0.707336 0.203089 0.202556 0.025 Uiso 1 1 calc R U
C233 C 0.7761(3) 0.3055(3) 0.1881(3) 0.0296(9) Uani 1 1 d . .
H233 H 0.847045 0.256297 0.181052 0.036 Uiso 1 1 calc R U
C234 C 0.7567(3) 0.4072(4) 0.1882(3) 0.0349(9) Uani 1 1 d . .
H234 H 0.814327 0.426811 0.183448 0.042 Uiso 1 1 calc R U
C235 C 0.6538(3) 0.4795(3) 0.1951(3) 0.0321(9) Uani 1 1 d . .
H235 H 0.640583 0.548710 0.196319 0.038 Uiso 1 1 calc R U
C236 C 0.5679(3) 0.4525(3) 0.2004(3) 0.0214(7) Uani 1 1 d . .
H236 H 0.496658 0.504486 0.202686 0.026 Uiso 1 1 calc R U
C311 C 0.6424(2) 0.0198(3) 0.8011(2) 0.0155(7) Uani 1 1 d . .
H31A H 0.632896 0.054909 0.846975 0.019 Uiso 1 1 calc R U
H31B H 0.621663 -0.045606 0.839602 0.019 Uiso 1 1 calc R U
C312 C 0.7613(2) -0.0260(3) 0.7746(3) 0.0204(7) Uani 1 1 d . .
H31C H 0.777704 -0.088969 0.757003 0.024 Uiso 1 1 calc R U
H31D H 0.774917 0.036057 0.713170 0.024 Uiso 1 1 calc R U
C313 C 0.8358(3) -0.0699(3) 0.8616(3) 0.0232(8) Uani 1 1 d . .
C321 C 0.4236(2) 0.1819(3) 0.7466(2) 0.0125(6) Uani 1 1 d . .
C322 C 0.3883(3) 0.1084(3) 0.8325(2) 0.0176(7) Uani 1 1 d . .
H322 H 0.432348 0.028583 0.863939 0.021 Uiso 1 1 calc R U
C323 C 0.2891(3) 0.1513(3) 0.8723(3) 0.0271(8) Uani 1 1 d . .
H323 H 0.265331 0.100614 0.930898 0.033 Uiso 1 1 calc R U
C324 C 0.2246(3) 0.2668(3) 0.8275(3) 0.0308(9) Uani 1 1 d . .
H324 H 0.156653 0.295551 0.855391 0.037 Uiso 1 1 calc R U
C325 C 0.2584(3) 0.3411(3) 0.7422(3) 0.0285(9) Uani 1 1 d . .
H325 H 0.213654 0.420754 0.711226 0.034 Uiso 1 1 calc R U
C326 C 0.3582(3) 0.2989(3) 0.7014(3) 0.0191(7) Uani 1 1 d . .
H326 H 0.381637 0.350001 0.642817 0.023 Uiso 1 1 calc R U
C331 C 0.5944(2) 0.2436(2) 0.6286(2) 0.0113(6) Uani 1 1 d . .
C332 C 0.5856(2) 0.3118(2) 0.5233(2) 0.0141(6) Uani 1 1 d . .
H332 H 0.557824 0.296961 0.480639 0.017 Uiso 1 1 calc R U
C333 C 0.6172(3) 0.4019(3) 0.4796(3) 0.0214(7) Uani 1 1 d . .
H333 H 0.610424 0.448737 0.407488 0.026 Uiso 1 1 calc R U
C334 C 0.6584(3) 0.4235(3) 0.5410(3) 0.0244(8) Uani 1 1 d . .
H334 H 0.680954 0.484337 0.510777 0.029 Uiso 1 1 calc R U
C335 C 0.6671(3) 0.3569(3) 0.6461(3) 0.0267(8) Uani 1 1 d . .
H335 H 0.694644 0.372502 0.688272 0.032 Uiso 1 1 calc R U
C336 C 0.6354(3) 0.2676(3) 0.6897(3) 0.0211(7) Uani 1 1 d . .
H336 H 0.641533 0.221879 0.762053 0.025 Uiso 1 1 calc R U
H21W H 0.062(4) 0.406(4) 0.115(4) 0.10(2) Uiso 1 1 d D .
H11W H 0.063(8) 0.554(6) -0.024(5) 0.40(8) Uiso 1 1 d D .
H22W H 0.055(5) 0.292(4) 0.136(6) 0.18(4) Uiso 1 1 d D .
H12W H 0.114(6) 0.572(5) 0.051(6) 0.18(4) Uiso 1 1 d D .

loop_
_atom_site_aniso_label
_atom_site_aniso_U_11
_atom_site_aniso_U_22
_atom_site_aniso_U_33
_atom_site_aniso_U_23
_atom_site_aniso_U_13
_atom_site_aniso_U_12
Re1 0.00567(6) 0.00682(6) 0.00533(6) -0.00252(5) -0.00022(4) -0.00215(5)
Re2 0.00637(6) 0.00633(6) 0.00485(6) -0.00200(5) -0.00053(4) -0.00257(5)
Re3 0.00674(6) 0.00685(6) 0.00524(6) -0.00277(5) -0.00059(4) -0.00271(5)
S1 0.0085(3) 0.0100(3) 0.0074(4) -0.0029(3) -0.0014(3) -0.0035(3)
S2 0.0093(3) 0.0105(4) 0.0090(4) -0.0039(3) 0.0002(3) -0.0054(3)
S3 0.0098(3) 0.0106(4) 0.0078(4) -0.0042(3) 0.0003(3) -0.0042(3)
S4 0.0096(3) 0.0077(3) 0.0093(4) -0.0036(3) -0.0012(3) -0.0026(3)
P1 0.0083(4) 0.0093(4) 0.0094(4) -0.0027(3) 0.0022(3) -0.0028(3)
P2 0.0113(4) 0.0080(4) 0.0072(4) -0.0021(3) -0.0014(3) -0.0034(3)
P3 0.0120(4) 0.0110(4) 0.0077(4) -0.0047(3) -0.0002(3) -0.0058(3)
Na1 0.0228(7) 0.0244(7) 0.0250(8) -0.0132(6) 0.0005(6) -0.0104(6)
Na2 0.0207(7) 0.0255(7) 0.0212(8) -0.0105(6) -0.0040(6) -0.0061(6)
O1W 0.067(2) 0.059(2) 0.043(2) -0.0102(17) -0.0048(18) -0.0439(19)
O2W 0.058(2) 0.0465(19) 0.048(2) -0.0192(17) 0.0027(17) -0.0287(17)
O111 0.0557(18) 0.0326(15) 0.0177(14) -0.0023(13) 0.0037(13) -0.0252(14)
O112 0.0319(14) 0.0375(15) 0.0250(15) -0.0207(13) 0.0154(12) -0.0162(12)
O211 0.0388(15) 0.0232(13) 0.0349(16) -0.0181(13) 0.0010(13) -0.0117(12)
O212 0.0216(13) 0.0278(14) 0.0267(15) -0.0067(12) -0.0064(11) -0.0032(11)
O311 0.058(2) 0.0335(17) 0.081(3) -0.0309(18) -0.0485(19) 0.0096(15)
O312 0.0417(16) 0.0298(14) 0.0313(16) -0.0162(13) -0.0084(13) -0.0163(12)
C111 0.0201(16) 0.0139(16) 0.0122(17) -0.0067(14) 0.0072(14) -0.0042(13)
C112 0.0251(18) 0.0125(16) 0.0162(18) -0.0014(15) 0.0078(15) -0.0040(14)
C113 0.0230(18) 0.0252(19) 0.0158(18) -0.0056(16) 0.0024(15) -0.0147(15)
C121 0.0094(15) 0.0131(16) 0.0210(18) -0.0020(14) 0.0000(13) -0.0059(13)
C122 0.0144(17) 0.0226(19) 0.041(2) -0.0134(18) 0.0054(16) -0.0076(15)
C123 0.0097(16) 0.030(2) 0.056(3) -0.011(2) 0.0029(18) -0.0088(15)
C124 0.0220(19) 0.037(2) 0.039(3) -0.001(2) -0.0111(18) -0.0180(17)
C125 0.033(2) 0.040(2) 0.021(2) -0.0063(18) -0.0037(17) -0.0248(19)
C126 0.0178(16) 0.033(2) 0.0163(18) -0.0082(16) 0.0027(14) -0.0182(15)
C131 0.0085(14) 0.0113(15) 0.0170(17) -0.0055(14) 0.0036(13) -0.0016(12)
C132 0.0191(17) 0.0138(16) 0.0193(19) -0.0036(15) 0.0022(14) -0.0017(13)
C133 0.027(2) 0.0199(19) 0.021(2) -0.0030(17) 0.0049(16) -0.0007(16)
C134 0.0255(19) 0.0129(17) 0.030(2) -0.0010(17) 0.0131(17) -0.0039(15)
C135 0.0193(18) 0.0181(18) 0.043(2) -0.0143(18) 0.0099(17) -0.0079(15)
C136 0.0106(15) 0.0138(16) 0.026(2) -0.0056(15) -0.0013(14) -0.0022(13)
C211 0.0140(15) 0.0111(15) 0.0125(16) -0.0034(14) -0.0005(13) -0.0022(12)
C212 0.0200(17) 0.0158(16) 0.0157(18) -0.0072(15) -0.0036(14) -0.0018(14)
C213 0.0228(18) 0.0123(16) 0.0114(17) 0.0011(14) -0.0001(14) -0.0052(14)
C221 0.0219(16) 0.0101(15) 0.0075(15) -0.0013(13) -0.0006(13) -0.0073(13)
C222 0.0254(18) 0.0155(16) 0.0144(17) -0.0024(14) -0.0045(14) -0.0088(14)
C223 0.040(2) 0.029(2) 0.0163(19) -0.0033(16) -0.0109(17) -0.0188(18)
C224 0.056(3) 0.034(2) 0.019(2) -0.0155(18) 0.0016(19) -0.027(2)
C225 0.042(2) 0.035(2) 0.022(2) -0.0205(18) 0.0121(18) -0.0192(18)
C226 0.0270(18) 0.0229(18) 0.0146(18) -0.0082(15) 0.0031(15) -0.0126(15)
C231 0.0203(16) 0.0165(16) 0.0071(15) -0.0012(13) -0.0012(13) -0.0101(13)
C232 0.0174(16) 0.0227(18) 0.0168(18) -0.0061(15) -0.0021(14) -0.0066(14)
C233 0.0206(18) 0.043(2) 0.0166(19) -0.0074(18) -0.0011(15) -0.0122(17)
C234 0.038(2) 0.054(3) 0.023(2) -0.007(2) -0.0002(18) -0.037(2)
C235 0.045(2) 0.035(2) 0.026(2) -0.0074(18) -0.0026(18) -0.029(2)
C236 0.0283(19) 0.0211(18) 0.0168(18) -0.0061(15) -0.0003(15) -0.0141(15)
C311 0.0173(16) 0.0168(16) 0.0106(16) -0.0055(14) -0.0044(13) -0.0044(13)
C312 0.0155(16) 0.0225(18) 0.0220(19) -0.0133(16) -0.0064(14) -0.0005(14)
C313 0.0191(17) 0.0260(19) 0.026(2) -0.0105(17) -0.0066(15) -0.0088(15)
C321 0.0146(15) 0.0195(16) 0.0115(16) -0.0108(14) -0.0002(13) -0.0090(13)
C322 0.0254(18) 0.0214(17) 0.0119(17) -0.0096(15) 0.0031(14) -0.0129(14)
C323 0.031(2) 0.045(2) 0.023(2) -0.0223(19) 0.0129(17) -0.0274(19)
C324 0.0208(18) 0.053(3) 0.035(2) -0.036(2) 0.0107(17) -0.0143(18)
C325 0.0234(19) 0.031(2) 0.033(2) -0.0228(19) -0.0007(17) -0.0033(16)
C326 0.0196(17) 0.0228(17) 0.0190(18) -0.0133(16) 0.0006(14) -0.0078(14)
C331 0.0126(14) 0.0108(14) 0.0133(16) -0.0055(13) -0.0001(12) -0.0066(12)
C332 0.0159(15) 0.0131(15) 0.0151(17) -0.0067(14) -0.0005(13) -0.0066(13)
C333 0.0279(18) 0.0150(16) 0.0180(18) -0.0023(15) 0.0004(15) -0.0118(15)
C334 0.0246(18) 0.0180(17) 0.033(2) -0.0080(17) -0.0019(16) -0.0135(15)
C335 0.038(2) 0.029(2) 0.029(2) -0.0154(18) -0.0026(17) -0.0222(17)
C336 0.0319(19) 0.0232(18) 0.0137(18) -0.0076(15) -0.0006(15) -0.0160(16)

loop_
_atom_type_symbol
_atom_type_description
_atom_type_scat_dispersion_real
_atom_type_scat_dispersion_imag
_atom_type_scat_source
C C 0.0033 0.0016 'International Tables Vol C Tables 4.2.6.8 and 6.1.1.4'
H H 0.0000 0.0000 'International Tables Vol C Tables 4.2.6.8 and 6.1.1.4'
O O 0.0106 0.0060 'International Tables Vol C Tables 4.2.6.8 and 6.1.1.4'
Na Na 0.0362 0.0249 'International Tables Vol C Tables 4.2.6.8 and 6.1.1.4'
P P 0.1023 0.0942 'International Tables Vol C Tables 4.2.6.8 and 6.1.1.4'
S S 0.1246 0.1234 'International Tables Vol C Tables 4.2.6.8 and 6.1.1.4'
Re Re -1.0185 7.2310 'International Tables Vol C Tables 4.2.6.8 and 6.1.1.4'

loop_
_geom_angle_atom_site_label_1
_geom_angle_atom_site_label_2
_geom_angle_atom_site_label_3
_geom_angle
_geom_angle_site_symmetry_1
_geom_angle_site_symmetry_3
S3 Re1 S1 172.58(2) . .
S3 Re1 S2 89.25(2) . 2_656
S1 Re1 S2 89.97(2) . 2_656
S3 Re1 S4 90.07(2) . .
S1 Re1 S4 89.82(2) . .
S2 Re1 S4 173.12(2) 2_656 .
S3 Re1 P1 94.60(3) . .
S1 Re1 P1 92.83(2) . .
S2 Re1 P1 96.49(2) 2_656 .
S4 Re1 P1 90.39(2) . .
S3 Re1 Re2 116.938(17) . .
S1 Re1 Re2 57.190(17) . .
S2 Re1 Re2 117.259(17) 2_656 .
S4 Re1 Re2 57.242(17) . .
P1 Re1 Re2 132.381(19) . .
S3 Re1 Re2 56.687(16) . 2_656
S1 Re1 Re2 117.057(16) . 2_656
S2 Re1 Re2 57.220(18) 2_656 2_656
S4 Re1 Re2 117.036(17) . 2_656
P1 Re1 Re2 137.755(19) . 2_656
Re2 Re1 Re2 89.812(6) . 2_656
S3 Re1 Re3 57.037(17) . .
S1 Re1 Re3 117.127(17) . .
S2 Re1 Re3 117.182(18) 2_656 .
S4 Re1 Re3 57.090(17) . .
P1 Re1 Re3 133.163(18) . .
Re2 Re1 Re3 59.973(5) . .
Re2 Re1 Re3 59.991(4) 2_656 .
S3 Re1 Re3 116.500(16) . 2_656
S1 Re1 Re3 57.257(16) . 2_656
S2 Re1 Re3 57.285(17) 2_656 2_656
S4 Re1 Re3 117.216(17) . 2_656
P1 Re1 Re3 136.679(18) . 2_656
Re2 Re1 Re3 60.017(4) . 2_656
Re2 Re1 Re3 59.847(5) 2_656 2_656
Re3 Re1 Re3 90.039(5) . 2_656
S3 Re2 S1 89.90(2) 2_656 .
S3 Re2 S4 173.29(2) 2_656 .
S1 Re2 S4 89.81(2) . .
S3 Re2 S2 89.48(2) 2_656 .
S1 Re2 S2 173.22(2) . .
S4 Re2 S2 90.02(2) . .
S3 Re2 P2 91.44(2) 2_656 .
S1 Re2 P2 88.50(3) . .
S4 Re2 P2 95.26(2) . .
S2 Re2 P2 98.27(3) . .
S3 Re2 Re1 117.341(17) 2_656 .
S1 Re2 Re1 57.166(18) . .
S4 Re2 Re1 57.248(17) . .
S2 Re2 Re1 117.434(18) . .
P2 Re2 Re1 132.586(18) . .
S3 Re2 Re3 117.321(18) 2_656 .
S1 Re2 Re3 117.263(18) . .
S4 Re2 Re3 57.151(18) . .
S2 Re2 Re3 57.352(18) . .
P2 Re2 Re3 139.619(18) . .
Re1 Re2 Re3 60.133(4) . .
S3 Re2 Re3 57.194(17) 2_656 2_656
S1 Re2 Re3 57.312(17) . 2_656
S4 Re2 Re3 117.388(17) . 2_656
S2 Re2 Re3 117.037(17) . 2_656
P2 Re2 Re3 130.079(18) . 2_656
Re1 Re2 Re3 60.184(4) . 2_656
Re3 Re2 Re3 90.227(5) . 2_656
S3 Re2 Re1 57.201(18) 2_656 2_656
S1 Re2 Re1 117.278(17) . 2_656
S4 Re2 Re1 117.266(18) . 2_656
S2 Re2 Re1 57.058(17) . 2_656
P2 Re2 Re1 136.822(18) . 2_656
Re1 Re2 Re1 90.188(5) . 2_656
Re3 Re2 Re1 60.154(4) . 2_656
Re3 Re2 Re1 60.008(4) 2_656 2_656
S3 Re3 S4 90.14(2) . .
S3 Re3 S1 89.39(2) . 2_656
S4 Re3 S1 172.84(2) . 2_656
S3 Re3 S2 172.31(2) . .
S4 Re3 S2 89.97(2) . .
S1 Re3 S2 89.55(2) 2_656 .
S3 Re3 P3 89.47(2) . .
S4 Re3 P3 88.93(2) . .
S1 Re3 P3 98.21(2) 2_656 .
S2 Re3 P3 98.22(2) . .
S3 Re3 Re2 116.877(18) . .
S4 Re3 Re2 57.241(17) . .
S1 Re3 Re2 116.889(17) 2_656 .
S2 Re3 Re2 57.179(18) . .
P3 Re3 Re2 134.742(18) . .
S3 Re3 Re2 56.695(16) . 2_656
S4 Re3 Re2 117.142(17) . 2_656
S1 Re3 Re2 57.016(17) 2_656 2_656
S2 Re3 Re2 116.705(16) . 2_656
P3 Re3 Re2 134.783(19) . 2_656
Re2 Re3 Re2 89.773(5) . 2_656
S3 Re3 Re1 57.055(18) . .
S4 Re3 Re1 57.186(17) . .
S1 Re3 Re1 116.975(17) 2_656 .
S2 Re3 Re1 117.023(18) . .
P3 Re3 Re1 128.634(18) . .
Re2 Re3 Re1 59.894(4) . .
Re2 Re3 Re1 60.001(4) 2_656 .
S3 Re3 Re1 116.457(16) . 2_656
S4 Re3 Re1 117.201(17) . 2_656
S1 Re3 Re1 56.937(17) 2_656 2_656
S2 Re3 Re1 56.950(16) . 2_656
P3 Re3 Re1 141.406(18) . 2_656
Re2 Re3 Re1 59.999(5) . 2_656
Re2 Re3 Re1 59.798(5) 2_656 2_656
Re1 Re3 Re1 89.961(5) . 2_656
Re1 S1 Re2 65.645(19) . .
Re1 S1 Re3 65.807(19) . 2_656
Re2 S1 Re3 65.673(19) . 2_656
Re1 S2 Re2 65.722(18) 2_656 .
Re1 S2 Re3 65.765(19) 2_656 .
Re2 S2 Re3 65.470(18) . .
Re2 S3 Re3 66.111(18) 2_656 .
Re2 S3 Re1 66.111(19) 2_656 .
Re3 S3 Re1 65.907(19) . .
Re3 S4 Re2 65.609(17) . .
Re3 S4 Re1 65.725(18) . .
Re2 S4 Re1 65.510(17) . .
C111 P1 C121 105.09(15) . .
C111 P1 C131 106.25(14) . .
C121 P1 C131 102.12(15) . .
C111 P1 Re1 113.14(11) . .
C121 P1 Re1 119.18(10) . .
C131 P1 Re1 109.84(10) . .
C231 P2 C211 106.25(14) . .
C231 P2 C221 109.28(14) . .
C211 P2 C221 103.93(14) . .
C231 P2 Re2 113.92(11) . .
C211 P2 Re2 113.57(10) . .
C221 P2 Re2 109.36(10) . .
C311 P3 C331 104.69(14) . .
C311 P3 C321 103.61(14) . .
C331 P3 C321 104.18(13) . .
C311 P3 Re3 115.42(10) . .
C331 P3 Re3 117.87(10) . .
C321 P3 Re3 109.60(9) . .
O312 Na1 O211 124.36(11) 2_666 .
O312 Na1 O111 108.88(11) 2_666 1_564
O211 Na1 O111 104.31(10) . 1_564
O312 Na1 O112 115.07(10) 2_666 2_566
O211 Na1 O112 105.66(10) . 2_566
O111 Na1 O112 93.78(11) 1_564 2_566
O312 Na1 Na2 146.19(9) 2_666 .
O211 Na1 Na2 89.06(8) . .
O111 Na1 Na2 50.99(7) 1_564 .
O112 Na1 Na2 51.16(7) 2_566 .
O312 Na1 C213 145.55(11) 2_666 .
O211 Na1 C213 22.42(9) . .
O111 Na1 C213 86.58(10) 1_564 .
O112 Na1 C213 93.59(10) 2_566 .
Na2 Na1 C213 67.03(8) . .
O312 Na1 C113 92.72(10) 2_666 2_566
O211 Na1 C113 126.69(10) . 2_566
O111 Na1 C113 96.11(10) 1_564 2_566
O112 Na1 C113 23.16(8) 2_566 2_566
Na2 Na1 C113 66.92(7) . 2_566
C213 Na1 C113 116.71(10) . 2_566
O312 Na1 Na2 49.25(7) 2_666 2_575
O211 Na1 Na2 171.64(9) . 2_575
O111 Na1 Na2 75.43(8) 1_564 2_575
O112 Na1 Na2 82.66(7) 2_566 2_575
Na2 Na1 Na2 96.97(5) . 2_575
C213 Na1 Na2 161.28(8) . 2_575
C113 Na1 Na2 61.37(7) 2_566 2_575
O212 Na2 O311 111.56(10) . 1_464
O212 Na2 O111 91.45(11) . 1_564
O311 Na2 O111 116.49(13) 1_464 1_564
O212 Na2 O112 94.48(10) . 2_566
O311 Na2 O112 139.45(13) 1_464 2_566
O111 Na2 O112 92.29(10) 1_564 2_566
O212 Na2 O312 164.23(10) . 1_464
O311 Na2 O312 52.69(8) 1_464 1_464
O111 Na2 O312 95.69(10) 1_564 1_464
O112 Na2 O312 99.25(9) 2_566 1_464
O212 Na2 C313 137.70(10) . 1_464
O311 Na2 C313 26.28(9) 1_464 1_464
O111 Na2 C313 105.97(11) 1_564 1_464
O112 Na2 C313 122.20(11) 2_566 1_464
O312 Na2 C313 26.54(8) 1_464 1_464
O212 Na2 Na1 71.73(8) . .
O311 Na2 Na1 166.00(12) 1_464 .
O111 Na2 Na1 49.52(8) 1_564 .
O112 Na2 Na1 50.92(7) 2_566 .
O312 Na2 Na1 123.29(7) 1_464 .
C313 Na2 Na1 147.14(9) 1_464 .
O212 Na2 Na1 153.91(8) . 2_575
O311 Na2 Na1 91.45(8) 1_464 2_575
O111 Na2 Na1 66.43(8) 1_564 2_575
O112 Na2 Na1 73.76(7) 2_566 2_575
O312 Na2 Na1 40.28(6) 1_464 2_575
C313 Na2 Na1 65.39(8) 1_464 2_575
Na1 Na2 Na1 83.03(5) . 2_575
H11W O1W H12W 110.3(15) . .
H21W O2W H22W 109.3(15) . .
C113 O111 Na1 127.5(2) . 1_546
C113 O111 Na2 132.3(2) . 1_546
Na1 O111 Na2 79.49(9) 1_546 1_546
C113 O112 Na1 109.3(2) . 2_566
C113 O112 Na2 128.7(2) . 2_566
Na1 O112 Na2 77.92(8) 2_566 2_566
C213 O211 Na1 114.0(2) . .
C213 O212 Na2 136.7(2) . .
C313 O311 Na2 98.5(2) . 1_646
C313 O312 Na1 156.6(3) . 2_666
C313 O312 Na2 84.4(2) . 1_646
Na1 O312 Na2 90.47(9) 2_666 1_646
C112 C111 P1 113.6(2) . .
C112 C111 H11A 108.8 . .
P1 C111 H11A 108.8 . .
C112 C111 H11B 108.8 . .
P1 C111 H11B 108.8 . .
H11A C111 H11B 107.7 . .
C113 C112 C111 115.2(3) . .
C113 C112 H11C 108.5 . .
C111 C112 H11C 108.5 . .
C113 C112 H11D 108.5 . .
C111 C112 H11D 108.5 . .
H11C C112 H11D 107.5 . .
O111 C113 O112 124.5(3) . .
O111 C113 C112 116.6(3) . .
O112 C113 C112 118.7(3) . .
O111 C113 Na1 92.1(2) . 2_566
O112 C113 Na1 47.55(16) . 2_566
C112 C113 Na1 131.2(2) . 2_566
C122 C121 C126 118.8(3) . .
C122 C121 P1 120.4(3) . .
C126 C121 P1 120.5(2) . .
C123 C122 C121 120.1(3) . .
C123 C122 H122 119.9 . .
C121 C122 H122 119.9 . .
C124 C123 C122 120.5(3) . .
C124 C123 H123 119.7 . .
C122 C123 H123 119.7 . .
C123 C124 C125 120.0(3) . .
C123 C124 H124 120.0 . .
C125 C124 H124 120.0 . .
C124 C125 C126 120.2(4) . .
C124 C125 H125 119.9 . .
C126 C125 H125 119.9 . .
C125 C126 C121 120.2(3) . .
C125 C126 H126 119.9 . .
C121 C126 H126 119.9 . .
C132 C131 C136 119.8(3) . .
C132 C131 P1 119.9(2) . .
C136 C131 P1 120.1(3) . .
C131 C132 C133 120.3(3) . .
C131 C132 H132 119.8 . .
C133 C132 H132 119.8 . .
C134 C133 C132 119.9(4) . .
C134 C133 H133 120.0 . .
C132 C133 H133 120.0 . .
C133 C134 C135 120.4(3) . .
C133 C134 H134 119.8 . .
C135 C134 H134 119.8 . .
C134 C135 C136 120.9(3) . .
C134 C135 H135 119.6 . .
C136 C135 H135 119.6 . .
C135 C136 C131 118.7(3) . .
C135 C136 H136 120.7 . .
C131 C136 H136 120.7 . .
C212 C211 P2 114.5(2) . .
C212 C211 H21A 108.6 . .
P2 C211 H21A 108.6 . .
C212 C211 H21B 108.6 . .
P2 C211 H21B 108.6 . .
H21A C211 H21B 107.6 . .
C213 C212 C211 110.9(3) . .
C213 C212 H21C 109.5 . .
C211 C212 H21C 109.5 . .
C213 C212 H21D 109.5 . .
C211 C212 H21D 109.5 . .
H21C C212 H21D 108.0 . .
O211 C213 O212 125.1(3) . .
O211 C213 C212 116.8(3) . .
O212 C213 C212 118.1(3) . .
O211 C213 Na1 43.60(16) . .
O212 C213 Na1 83.66(19) . .
C212 C213 Na1 155.0(2) . .
C226 C221 C222 118.5(3) . .
C226 C221 P2 123.4(3) . .
C222 C221 P2 117.8(2) . .
C223 C222 C221 120.6(3) . .
C223 C222 H222 119.7 . .
C221 C222 H222 119.7 . .
C224 C223 C222 119.7(3) . .
C224 C223 H223 120.2 . .
C222 C223 H223 120.2 . .
C225 C224 C223 120.6(3) . .
C225 C224 H224 119.7 . .
C223 C224 H224 119.7 . .
C224 C225 C226 120.5(3) . .
C224 C225 H225 119.8 . .
C226 C225 H225 119.8 . .
C225 C226 C221 120.0(3) . .
C225 C226 H226 120.0 . .
C221 C226 H226 120.0 . .
C232 C231 C236 118.7(3) . .
C232 C231 P2 120.3(2) . .
C236 C231 P2 120.8(2) . .
C233 C232 C231 121.0(3) . .
C233 C232 H232 119.5 . .
C231 C232 H232 119.5 . .
C232 C233 C234 120.2(3) . .
C232 C233 H233 119.9 . .
C234 C233 H233 119.9 . .
C235 C234 C233 119.6(3) . .
C235 C234 H234 120.2 . .
C233 C234 H234 120.2 . .
C234 C235 C236 120.8(3) . .
C234 C235 H235 119.6 . .
C236 C235 H235 119.6 . .
C231 C236 C235 119.6(3) . .
C231 C236 H236 120.2 . .
C235 C236 H236 120.2 . .
C312 C311 P3 114.3(2) . .
C312 C311 H31A 108.7 . .
P3 C311 H31A 108.7 . .
C312 C311 H31B 108.7 . .
P3 C311 H31B 108.7 . .
H31A C311 H31B 107.6 . .
C313 C312 C311 113.1(3) . .
C313 C312 H31C 109.0 . .
C311 C312 H31C 109.0 . .
C313 C312 H31D 109.0 . .
C311 C312 H31D 109.0 . .
H31C C312 H31D 107.8 . .
O311 C313 O312 123.7(3) . .
O311 C313 C312 117.9(3) . .
O312 C313 C312 118.3(3) . .
O311 C313 Na2 55.19(19) . 1_646
O312 C313 Na2 69.04(19) . 1_646
C312 C313 Na2 169.6(2) . 1_646
C322 C321 C326 119.3(3) . .
C322 C321 P3 120.6(2) . .
C326 C321 P3 120.1(2) . .
C323 C322 C321 120.2(3) . .
C323 C322 H322 119.9 . .
C321 C322 H322 119.9 . .
C324 C323 C322 120.5(3) . .
C324 C323 H323 119.8 . .
C322 C323 H323 119.8 . .
C323 C324 C325 120.1(3) . .
C323 C324 H324 119.9 . .
C325 C324 H324 119.9 . .
C324 C325 C326 120.0(3) . .
C324 C325 H325 120.0 . .
C326 C325 H325 120.0 . .
C321 C326 C325 120.0(3) . .
C321 C326 H326 120.0 . .
C325 C326 H326 120.0 . .
C332 C331 C336 118.6(3) . .
C332 C331 P3 122.1(2) . .
C336 C331 P3 119.3(2) . .
C331 C332 C333 120.4(3) . .
C331 C332 H332 119.8 . .
C333 C332 H332 119.8 . .
C334 C333 C332 120.1(3) . .
C334 C333 H333 119.9 . .
C332 C333 H333 119.9 . .
C333 C334 C335 120.3(3) . .
C333 C334 H334 119.8 . .
C335 C334 H334 119.8 . .
C336 C335 C334 119.7(3) . .
C336 C335 H335 120.1 . .
C334 C335 H335 120.1 . .
C335 C336 C331 120.8(3) . .
C335 C336 H336 119.6 . .
C331 C336 H336 119.6 . .

loop_
_geom_bond_atom_site_label_1
_geom_bond_atom_site_label_2
_geom_bond_distance
_geom_bond_site_symmetry_2
Re1 S3 2.4004(7) .
Re1 S1 2.4026(7) .
Re1 S2 2.4038(7) 2_656
Re1 S4 2.4074(7) .
Re1 P1 2.4890(7) .
Re1 Re2 2.60495(16) .
Re1 Re2 2.61101(17) 2_656
Re1 Re3 2.61121(17) .
Re1 Re3 2.61506(15) 2_656
Re2 S3 2.3864(7) 2_656
Re2 S1 2.4033(7) .
Re2 S4 2.4072(7) .
Re2 S2 2.4082(7) .
Re2 P2 2.4842(8) .
Re2 Re3 2.60702(18) .
Re2 Re3 2.61069(16) 2_656
Re3 S3 2.3999(7) .
Re3 S4 2.4048(7) .
Re3 S1 2.4114(7) 2_656
Re3 S2 2.4129(7) .
Re3 P3 2.4913(7) .
P1 C111 1.820(3) .
P1 C121 1.821(3) .
P1 C131 1.826(3) .
P2 C231 1.815(3) .
P2 C211 1.822(3) .
P2 C221 1.824(3) .
P3 C311 1.824(3) .
P3 C331 1.827(3) .
P3 C321 1.834(3) .
Na1 O312 2.231(2) 2_666
Na1 O211 2.262(3) .
Na1 O111 2.297(3) 1_564
Na1 O112 2.357(3) 2_566
Na1 Na2 2.9697(18) .
Na1 C213 2.997(3) .
Na1 C113 3.016(4) 2_566
Na1 Na2 3.4514(18) 2_575
Na2 O212 2.265(3) .
Na2 O311 2.314(3) 1_464
Na2 O111 2.347(3) 1_564
Na2 O112 2.366(3) 2_566
Na2 O312 2.615(3) 1_464
Na2 C313 2.787(4) 1_464
O1W H11W 0.978(9) .
O1W H12W 0.965(10) .
O2W H21W 0.974(10) .
O2W H22W 0.975(10) .
O111 C113 1.251(4) .
O112 C113 1.257(4) .
O211 C213 1.251(4) .
O212 C213 1.257(4) .
O311 C313 1.248(4) .
O312 C313 1.251(4) .
C111 C112 1.526(4) .
C111 H11A 0.9900 .
C111 H11B 0.9900 .
C112 C113 1.514(5) .
C112 H11C 0.9900 .
C112 H11D 0.9900 .
C121 C122 1.388(4) .
C121 C126 1.396(5) .
C122 C123 1.387(5) .
C122 H122 0.9500 .
C123 C124 1.367(6) .
C123 H123 0.9500 .
C124 C125 1.376(5) .
C124 H124 0.9500 .
C125 C126 1.382(5) .
C125 H125 0.9500 .
C126 H126 0.9500 .
C131 C132 1.387(5) .
C131 C136 1.402(4) .
C132 C133 1.395(5) .
C132 H132 0.9500 .
C133 C134 1.370(5) .
C133 H133 0.9500 .
C134 C135 1.378(6) .
C134 H134 0.9500 .
C135 C136 1.399(5) .
C135 H135 0.9500 .
C136 H136 0.9500 .
C211 C212 1.539(4) .
C211 H21A 0.9900 .
C211 H21B 0.9900 .
C212 C213 1.525(4) .
C212 H21C 0.9900 .
C212 H21D 0.9900 .
C221 C226 1.401(4) .
C221 C222 1.403(5) .
C222 C223 1.391(4) .
C222 H222 0.9500 .
C223 C224 1.377(5) .
C223 H223 0.9500 .
C224 C225 1.375(5) .
C224 H224 0.9500 .
C225 C226 1.389(5) .
C225 H225 0.9500 .
C226 H226 0.9500 .
C231 C232 1.389(4) .
C231 C236 1.394(4) .
C232 C233 1.382(5) .
C232 H232 0.9500 .
C233 C234 1.383(5) .
C233 H233 0.9500 .
C234 C235 1.370(5) .
C234 H234 0.9500 .
C235 C236 1.402(5) .
C235 H235 0.9500 .
C236 H236 0.9500 .
C311 C312 1.539(4) .
C311 H31A 0.9900 .
C311 H31B 0.9900 .
C312 C313 1.519(4) .
C312 H31C 0.9900 .
C312 H31D 0.9900 .
C321 C322 1.391(4) .
C321 C326 1.394(4) .
C322 C323 1.385(4) .
C322 H322 0.9500 .
C323 C324 1.376(5) .
C323 H323 0.9500 .
C324 C325 1.381(6) .
C324 H324 0.9500 .
C325 C326 1.395(5) .
C325 H325 0.9500 .
C326 H326 0.9500 .
C331 C332 1.386(4) .
C331 C336 1.404(4) .
C332 C333 1.391(4) .
C332 H332 0.9500 .
C333 C334 1.380(5) .
C333 H333 0.9500 .
C334 C335 1.381(5) .
C334 H334 0.9500 .
C335 C336 1.381(4) .
C335 H335 0.9500 .
C336 H336 0.9500 .

loop_
_geom_hbond_atom_site_label_D
_geom_hbond_atom_site_label_H
_geom_hbond_atom_site_label_A
_geom_hbond_distance_DH
_geom_hbond_distance_HA
_geom_hbond_distance_DA
_geom_hbond_angle_DHA
_geom_hbond_site_symmetry_A
_geom_hbond_publ_flag
O2W H21W O1W 0.974(10) 1.806(17) 2.764(4) 167(5) . yes
O1W H11W O2W 0.978(9) 1.916(9) 2.889(5) 173(7) 2_565 yes
O1W H12W O212 0.965(10) 1.83(2) 2.774(4) 167(7) . yes
O2W H22W O311 0.975(10) 1.839(16) 2.804(4) 170(6) 2_656 yes
